data_2211162
loop_
_publ_author_name
'Seo, Jang Woo'
'Niemeyer, Mark'

_publ_section_title
;
 The diketo form of (+)-(1<i>R</i>,4<i>R</i>)-3-benzoylcamphor
;
_journal_coeditor_code OM2056
_journal_issue 11
_journal_name_full 'Acta Crystallographica Section E'
_journal_page_first o4850
_journal_page_last o4852
_journal_paper_doi 10.1107/S1600536806039808
_journal_volume 62
_journal_year 2006
_chemical_formula_iupac 'C17 H20 O2'
_chemical_formula_moiety 'C17 H20 O2'
_chemical_formula_sum 'C17 H20 O2'
_chemical_formula_weight 256.33
_chemical_melting_point 361.0(10)
_chemical_name_common (1R,4R)-(+)-3-benzoylcamphor
_chemical_name_systematic
;
(+)-(1R,4R)-3-benzoyl-1,7,7-trimethylbicyclo[2.2.1]heptan-2-one
;
_space_group_IT_number 19
_symmetry_cell_setting orthorhombic
_symmetry_space_group_name_Hall 'P 2ac 2ab'
_symmetry_space_group_name_H-M 'P 21 21 21'
_atom_sites_solution_hydrogens geom
_atom_sites_solution_primary direct
_atom_sites_solution_secondary difmap
_audit_creation_method SHELXL-97
_cell_angle_alpha 90.00
_cell_angle_beta 90.00
_cell_angle_gamma 90.00
_cell_formula_units_Z 4
_cell_length_a 9.124(3)
_cell_length_b 12.398(3)
_cell_length_c 12.472(4)
_cell_measurement_reflns_used 50
_cell_measurement_temperature 173(2)
_cell_measurement_theta_max 12.5
_cell_measurement_theta_min 5.0
_cell_volume 1410.8(7)
_computing_cell_refinement P3
_computing_data_collection 'P3 (Siemens, 1989)'
_computing_data_reduction 'XDISK (Siemens, 1989)'
_computing_molecular_graphics 'DIAMOND (Brandenburg, 2005)'
_computing_publication_material 'SHELXTL (Sheldrick, 1998)'
_computing_structure_refinement 'SHELXL97 (Sheldrick, 1997)'
_computing_structure_solution 'SHELXS97 (Sheldrick, 1997)'
_diffrn_ambient_temperature 173(2)
_diffrn_measured_fraction_theta_full 1.000
_diffrn_measured_fraction_theta_max 1.000
_diffrn_measurement_device_type 'Rebuilt Syntex P2~1~/Siemens P3 four-circle'
_diffrn_measurement_method \w
_diffrn_radiation_monochromator graphite
_diffrn_radiation_source 'fine-focus sealed tube'
_diffrn_radiation_type MoK\a
_diffrn_radiation_wavelength 0.71073
_diffrn_reflns_av_R_equivalents 0.027
_diffrn_reflns_av_sigmaI/netI 0.038
_diffrn_reflns_limit_h_max 11
_diffrn_reflns_limit_h_min -1
_diffrn_reflns_limit_k_max 15
_diffrn_reflns_limit_k_min -1
_diffrn_reflns_limit_l_max 15
_diffrn_reflns_limit_l_min -1
_diffrn_reflns_number 2337
_diffrn_reflns_theta_full 27.0
_diffrn_reflns_theta_max 27.0
_diffrn_reflns_theta_min 2.3
_diffrn_standards_decay_% 1.1
_diffrn_standards_interval_count 198
_diffrn_standards_number 2
_exptl_absorpt_coefficient_mu 0.08
_exptl_absorpt_correction_type none
_exptl_crystal_colour colorless
_exptl_crystal_density_diffrn 1.207
_exptl_crystal_density_method 'not measured'
_exptl_crystal_description prism
_exptl_crystal_F_000 552
_exptl_crystal_size_max 0.45
_exptl_crystal_size_mid 0.20
_exptl_crystal_size_min 0.20
_refine_diff_density_max 0.23
_refine_diff_density_min -0.17
_refine_ls_extinction_method none
_refine_ls_goodness_of_fit_ref 1.03
_refine_ls_hydrogen_treatment refU
_refine_ls_matrix_type full
_refine_ls_number_parameters 179
_refine_ls_number_reflns 1781
_refine_ls_number_restraints 0
_refine_ls_restrained_S_all 1.03
_refine_ls_R_factor_all 0.060
_refine_ls_R_factor_gt 0.044
_refine_ls_shift/su_max 0.000
_refine_ls_shift/su_mean 0.000
_refine_ls_structure_factor_coef Fsqd
_refine_ls_weighting_details 'calc w=1/[\s^2^(Fo^2^)+(0.0553P)^2^+0.2946P] where P=(Fo^2^+2Fc^2^)/3'
_refine_ls_weighting_scheme calc
_refine_ls_wR_factor_gt 0.102
_refine_ls_wR_factor_ref 0.110
_reflns_number_gt 1458
_reflns_number_total 1781
_reflns_threshold_expression I>2\s(I)
_cod_data_source_file om2056.cif
_cod_data_source_block I
_cod_depositor_comments
;
The following automatic conversions were performed:

'_chemical_melting_point' value '360-362' was changed to '361.0(10)'
- the average value was taken and precision was estimated.

Automatic conversion script
Id: cif_fix_values 1646 2011-03-28 12:23:43Z adriana 

The following automatic conversions were performed:

'_chemical_melting_point' value '360-362' was changed to '361.0(10)'
- the average value was taken and precision was estimated.

Automatic conversion script
Id: cif_fix_values 1715 2011-07-08 13:25:40Z adriana 
;
_cod_database_code 2211162
_cod_database_fobs_code 2211162

loop_
_symmetry_equiv_pos_as_xyz
'x, y, z'
'-x+1/2, -y, z+1/2'
'-x, y+1/2, -z+1/2'
'x+1/2, -y+1/2, -z'

loop_
_atom_site_type_symbol
_atom_site_label
_atom_site_fract_x
_atom_site_fract_y
_atom_site_fract_z
_atom_site_U_iso_or_equiv
_atom_site_adp_type
_atom_site_calc_flag
_atom_site_refinement_flags
_atom_site_occupancy
O O1 0.9198(2) 0.11441(15) 0.27852(15) 0.0407(5) Uani d . 1
O O2 0.9631(2) -0.09562(16) 0.39933(17) 0.0399(5) Uani d . 1
C C1 0.7200(3) -0.1434(2) 0.3299(2) 0.0284(6) Uani d . 1
C C2 0.8369(3) -0.07348(19) 0.38033(18) 0.0265(5) Uani d . 1
C C3 0.7619(3) 0.03482(18) 0.40830(19) 0.0269(5) Uani d . 1
H H3A 0.7662 0.0464 0.4876 0.031(5) Uiso calc R 1
C C4 0.6007(3) 0.0119(2) 0.3745(2) 0.0303(6) Uani d . 1
H H4A 0.5260 0.0587 0.4104 0.031(5) Uiso calc R 1
C C5 0.5952(4) 0.0135(2) 0.2512(2) 0.0399(7) Uani d . 1
H H5A 0.6401 0.0801 0.2221 0.044(4) Uiso calc R 1
H H5B 0.4933 0.0075 0.2247 0.044(4) Uiso calc R 1
C C6 0.6867(3) -0.0877(2) 0.2213(2) 0.0378(7) Uani d . 1
H H6A 0.6302 -0.1362 0.1737 0.044(4) Uiso calc R 1
H H6B 0.7786 -0.0667 0.1846 0.044(4) Uiso calc R 1
C C7 0.5860(3) -0.1108(2) 0.3999(2) 0.0302(6) Uani d . 1
C C8 0.6052(4) -0.1380(2) 0.5187(2) 0.0397(7) Uani d . 1
H H8A 0.5937 -0.2159 0.5291 0.061(4) Uiso calc R 1
H H8B 0.5311 -0.0996 0.5609 0.061(4) Uiso calc R 1
H H8C 0.7032 -0.1159 0.5423 0.061(4) Uiso calc R 1
C C9 0.4415(3) -0.1594(2) 0.3608(3) 0.0445(7) Uani d . 1
H H9A 0.4365 -0.2354 0.3820 0.061(4) Uiso calc R 1
H H9B 0.4362 -0.1539 0.2825 0.061(4) Uiso calc R 1
H H9C 0.3593 -0.1200 0.3928 0.061(4) Uiso calc R 1
C C10 0.7586(4) -0.2626(2) 0.3227(2) 0.0411(7) Uani d . 1
H H10A 0.7788 -0.2906 0.3947 0.061(4) Uiso calc R 1
H H10B 0.8455 -0.2718 0.2775 0.061(4) Uiso calc R 1
H H10C 0.6762 -0.3023 0.2913 0.061(4) Uiso calc R 1
C C11 0.8336(3) 0.12968(19) 0.3518(2) 0.0273(5) Uani d . 1
C C12 0.7969(3) 0.24187(19) 0.3865(2) 0.0275(6) Uani d . 1
C C13 0.8540(3) 0.3277(2) 0.3272(2) 0.0331(6) Uani d . 1
H H13 0.9155 0.3136 0.2673 0.047(4) Uiso calc R 1
C C14 0.8217(4) 0.4333(2) 0.3552(2) 0.0408(7) Uani d . 1
H H14 0.8604 0.4913 0.3142 0.047(4) Uiso calc R 1
C C15 0.7335(4) 0.4541(2) 0.4424(2) 0.0417(7) Uani d . 1
H H15 0.7118 0.5265 0.4614 0.047(4) Uiso calc R 1
C C16 0.6764(4) 0.3705(2) 0.5022(2) 0.0410(7) Uani d . 1
H H16 0.6158 0.3856 0.5623 0.047(4) Uiso calc R 1
C C17 0.7075(3) 0.2638(2) 0.4746(2) 0.0351(7) Uani d . 1
H H17 0.6679 0.2062 0.5157 0.047(4) Uiso calc R 1

loop_
_atom_site_aniso_label
_atom_site_aniso_U_11
_atom_site_aniso_U_22
_atom_site_aniso_U_33
_atom_site_aniso_U_12
_atom_site_aniso_U_13
_atom_site_aniso_U_23
O1 0.0505(12) 0.0323(10) 0.0394(10) -0.0020(10) 0.0161(10) -0.0025(8)
O2 0.0332(11) 0.0341(10) 0.0525(12) 0.0038(9) -0.0052(10) -0.0017(10)
C1 0.0331(14) 0.0219(11) 0.0302(12) -0.0014(11) 0.0034(11) -0.0022(10)
C2 0.0328(14) 0.0240(11) 0.0229(11) -0.0007(11) 0.0023(11) 0.0011(10)
C3 0.0347(14) 0.0207(10) 0.0252(11) 0.0009(11) 0.0005(12) -0.0013(10)
C4 0.0293(13) 0.0234(12) 0.0381(14) 0.0025(11) 0.0027(12) 0.0008(10)
C5 0.0427(16) 0.0334(13) 0.0435(15) 0.0014(14) -0.0093(15) 0.0073(12)
C6 0.0469(17) 0.0375(14) 0.0291(12) -0.0057(14) -0.0021(12) -0.0013(12)
C7 0.0333(14) 0.0231(12) 0.0341(13) -0.0033(11) 0.0035(12) -0.0005(11)
C8 0.0536(19) 0.0297(13) 0.0359(14) -0.0082(14) 0.0096(14) 0.0053(12)
C9 0.0348(16) 0.0390(16) 0.0595(19) -0.0065(13) 0.0006(15) -0.0024(15)
C10 0.0443(17) 0.0222(12) 0.0568(17) -0.0026(13) 0.0041(16) -0.0085(12)
C11 0.0311(13) 0.0242(12) 0.0265(11) -0.0026(12) 0.0018(12) 0.0005(10)
C12 0.0289(14) 0.0222(11) 0.0313(12) 0.0000(10) -0.0047(11) 0.0011(10)
C13 0.0350(15) 0.0289(13) 0.0356(14) -0.0062(12) -0.0006(13) 0.0033(11)
C14 0.0463(17) 0.0251(13) 0.0509(16) -0.0091(13) -0.0044(16) 0.0051(12)
C15 0.0479(18) 0.0232(12) 0.0541(16) 0.0028(13) -0.0060(16) -0.0078(12)
C16 0.0483(18) 0.0294(13) 0.0455(15) 0.0050(14) 0.0051(15) -0.0061(12)
C17 0.0445(17) 0.0250(12) 0.0357(14) -0.0021(13) 0.0070(13) 0.0015(11)

loop_
_atom_type_symbol
_atom_type_description
_atom_type_scat_dispersion_real
_atom_type_scat_dispersion_imag
_atom_type_scat_source
C C 0.0033 0.0016 'International Tables Vol C Tables 4.2.6.8 and 6.1.1.4'
H H 0.0000 0.0000 'International Tables Vol C Tables 4.2.6.8 and 6.1.1.4'
O O 0.0106 0.0060 'International Tables Vol C Tables 4.2.6.8 and 6.1.1.4'

loop_
_geom_angle_atom_site_label_1
_geom_angle_atom_site_label_2
_geom_angle_atom_site_label_3
_geom_angle
_geom_angle_publ_flag
C2 C1 C10 114.7(2) no
C2 C1 C6 104.3(2) no
C10 C1 C6 115.2(2) no
C2 C1 C7 99.95(19) no
C10 C1 C7 117.8(2) no
C6 C1 C7 102.8(2) no
O2 C2 C1 128.7(2) yes
O2 C2 C3 125.1(2) yes
C1 C2 C3 106.2(2) yes
C11 C3 C2 112.1(2) yes
C11 C3 C4 115.0(2) yes
C2 C3 C4 101.5(2) yes
C11 C3 H3A 109.3 no
C2 C3 H3A 109.3 no
C4 C3 H3A 109.3 no
C5 C4 C3 107.4(2) no
C5 C4 C7 102.3(2) no
C3 C4 C7 101.8(2) no
C5 C4 H4A 114.6 no
C3 C4 H4A 114.6 no
C7 C4 H4A 114.6 no
C4 C5 C6 102.3(2) no
C4 C5 H5A 111.3 no
C6 C5 H5A 111.3 no
C4 C5 H5B 111.3 no
C6 C5 H5B 111.3 no
H5A C5 H5B 109.2 no
C1 C6 C5 104.8(2) no
C1 C6 H6A 110.8 no
C5 C6 H6A 110.8 no
C1 C6 H6B 110.8 no
C5 C6 H6B 110.8 no
H6A C6 H6B 108.9 no
C9 C7 C8 108.7(2) no
C9 C7 C1 113.3(2) no
C8 C7 C1 113.4(2) no
C9 C7 C4 113.2(2) no
C8 C7 C4 113.7(2) no
C1 C7 C4 94.1(2) no
C7 C8 H8A 109.5 no
C7 C8 H8B 109.5 no
H8A C8 H8B 109.5 no
C7 C8 H8C 109.5 no
H8A C8 H8C 109.5 no
H8B C8 H8C 109.5 no
C7 C9 H9A 109.5 no
C7 C9 H9B 109.5 no
H9A C9 H9B 109.5 no
C7 C9 H9C 109.5 no
H9A C9 H9C 109.5 no
H9B C9 H9C 109.5 no
C1 C10 H10A 109.5 no
C1 C10 H10B 109.5 no
H10A C10 H10B 109.5 no
C1 C10 H10C 109.5 no
H10A C10 H10C 109.5 no
H10B C10 H10C 109.5 no
O1 C11 C12 120.4(2) yes
O1 C11 C3 120.3(2) yes
C12 C11 C3 119.3(2) yes
C17 C12 C13 119.2(2) no
C17 C12 C11 122.7(2) no
C13 C12 C11 118.1(2) no
C14 C13 C12 120.4(3) no
C14 C13 H13 119.8 no
C12 C13 H13 119.8 no
C15 C14 C13 120.0(3) no
C15 C14 H14 120.0 no
C13 C14 H14 120.0 no
C14 C15 C16 120.5(2) no
C14 C15 H15 119.7 no
C16 C15 H15 119.7 no
C15 C16 C17 120.1(3) no
C15 C16 H16 119.9 no
C17 C16 H16 119.9 no
C12 C17 C16 119.8(2) no
C12 C17 H17 120.1 no
C16 C17 H17 120.1 no

loop_
_geom_bond_atom_site_label_1
_geom_bond_atom_site_label_2
_geom_bond_distance
_geom_bond_publ_flag
O1 C11 1.220(3) yes
O2 C2 1.206(3) yes
C1 C2 1.511(4) yes
C1 C10 1.523(3) no
C1 C6 1.551(4) no
C1 C7 1.556(4) no
C2 C3 1.547(3) yes
C3 C11 1.519(3) yes
C3 C4 1.556(4) yes
C3 H3A 1.0000 no
C4 C5 1.539(4) no
C4 C7 1.560(3) no
C4 H4A 1.0000 no
C5 C6 1.552(4) no
C5 H5A 0.9900 no
C5 H5B 0.9900 no
C6 H6A 0.9900 no
C6 H6B 0.9900 no
C7 C9 1.529(4) no
C7 C8 1.530(4) no
C8 H8A 0.9800 no
C8 H8B 0.9800 no
C8 H8C 0.9800 no
C9 H9A 0.9800 no
C9 H9B 0.9800 no
C9 H9C 0.9800 no
C10 H10A 0.9800 no
C10 H10B 0.9800 no
C10 H10C 0.9800 no
C11 C12 1.495(3) yes
C12 C17 1.395(4) no
C12 C13 1.397(3) no
C13 C14 1.387(4) no
C13 H13 0.9500 no
C14 C15 1.377(4) no
C14 H14 0.9500 no
C15 C16 1.379(4) no
C15 H15 0.9500 no
C16 C17 1.396(4) no
C16 H16 0.9500 no
C17 H17 0.9500 no

loop_
_geom_hbond_atom_site_label_D
_geom_hbond_atom_site_label_H
_geom_hbond_atom_site_label_A
_geom_hbond_distance_DH
_geom_hbond_distance_HA
_geom_hbond_distance_DA
_geom_hbond_angle_DHA
C13 H13 O1 0.95 2.47 2.778(3) 98.5

loop_
_geom_torsion_atom_site_label_1
_geom_torsion_atom_site_label_2
_geom_torsion_atom_site_label_3
_geom_torsion_atom_site_label_4
_geom_torsion
_geom_torsion_publ_flag
C10 C1 C2 O2 13.1(4) no
C6 C1 C2 O2 -113.8(3) no
C7 C1 C2 O2 140.2(3) no
C10 C1 C2 C3 -164.8(2) no
C6 C1 C2 C3 68.3(2) no
C7 C1 C2 C3 -37.8(2) no
O2 C2 C3 C11 61.6(3) yes
C1 C2 C3 C11 -120.4(2) no
O2 C2 C3 C4 -175.1(2) no
C1 C2 C3 C4 2.9(2) no
C11 C3 C4 C5 47.3(3) no
C2 C3 C4 C5 -73.9(2) no
C11 C3 C4 C7 154.4(2) no
C2 C3 C4 C7 33.1(2) no
C3 C4 C5 C6 67.4(3) no
C7 C4 C5 C6 -39.3(3) no
C2 C1 C6 C5 -74.8(3) no
C10 C1 C6 C5 158.6(3) no
C7 C1 C6 C5 29.2(3) no
C4 C5 C6 C1 6.1(3) no
C2 C1 C7 C9 173.6(2) no
C10 C1 C7 C9 -61.5(3) no
C6 C1 C7 C9 66.3(3) no
C2 C1 C7 C8 -61.9(3) no
C10 C1 C7 C8 63.0(3) no
C6 C1 C7 C8 -169.1(2) no
C2 C1 C7 C4 56.1(2) no
C10 C1 C7 C4 -179.0(2) no
C6 C1 C7 C4 -51.1(2) no
C5 C4 C7 C9 -61.7(3) no
C3 C4 C7 C9 -172.7(2) no
C5 C4 C7 C8 173.6(3) no
C3 C4 C7 C8 62.6(3) no
C5 C4 C7 C1 55.8(3) no
C3 C4 C7 C1 -55.1(2) no
C2 C3 C11 O1 13.1(3) yes
C4 C3 C11 O1 -102.1(3) no
C2 C3 C11 C12 -167.2(2) no
C4 C3 C11 C12 77.6(3) no
O1 C11 C12 C17 -175.3(3) no
C3 C11 C12 C17 5.0(4) yes
O1 C11 C12 C13 5.3(4) yes
C3 C11 C12 C13 -174.4(2) no
C17 C12 C13 C14 -0.3(4) no
C11 C12 C13 C14 179.1(3) no
C12 C13 C14 C15 0.4(4) no
C13 C14 C15 C16 -0.2(5) no
C14 C15 C16 C17 -0.1(5) no
C13 C12 C17 C16 0.0(4) no
C11 C12 C17 C16 -179.4(3) no
C15 C16 C17 C12 0.2(5) no

loop_
_cod_related_entry_id
_cod_related_entry_database
_cod_related_entry_code
1 ChemSpider 21178409
